data_1554053
loop_
_publ_author_name
'Hariharan, P. S.'
'Venkataramanan, N. S.'
'Moon, Dohyun'
'Anthony, Savarimuthu Philip'

_publ_section_title
;
 Self-Reversible Mechanochromism and Thermochromism of a
 Triphenylamine-Based Molecule: Tunable Fluorescence and Nanofabrication
 Studies
;
_journal_issue 17
_journal_name_full 'The Journal of Physical Chemistry C'
_journal_page_first 9460
_journal_paper_doi 10.1021/acs.jpcc.5b00310
_journal_volume 119
_journal_year 2015
_chemical_formula_moiety 'C20 H17 N O2'
_chemical_formula_sum 'C20 H17 N O2'
_chemical_formula_weight 303.35
_space_group_crystal_system monoclinic
_space_group_IT_number 14
_space_group_name_Hall '-P 2ybc'
_space_group_name_H-M_alt 'P 1 21/c 1'
_atom_sites_solution_hydrogens geom
_audit_creation_method SHELXL-2014/7
_cell_angle_alpha 90
_cell_angle_beta 97.76(3)
_cell_angle_gamma 90
_cell_formula_units_Z 4
_cell_length_a 10.194(2)
_cell_length_b 11.472(2)
_cell_length_c 13.683(3)
_cell_measurement_reflns_used 51423
_cell_measurement_temperature 100(2)
_cell_measurement_theta_max 33.547
_cell_measurement_theta_min 0.361
_cell_volume 1585.5(6)
_computing_cell_refinement 'HKL3000sm(Otwinowski & Minor, 1997)'
_computing_data_collection 'PAL ADSC Quantum-210 ADX Program (Arvai & Nielsen, 1983)'
_computing_data_reduction 'HKL3000sm(Otwinowski & Minor, 1997)'
_computing_molecular_graphics 'ORTEP3 (Farrugia, L. J. 2012)'
_computing_publication_material 'EnCifer 1.5'
_computing_structure_refinement 'SHELXL-2014/7 (Sheldrick, 2008)'
_computing_structure_solution 'SHELXT-2014/4 (Sheldrick, 2008)'
_diffrn_ambient_temperature 100(2)
_diffrn_measured_fraction_theta_full 0.984
_diffrn_measured_fraction_theta_max 0.977
_diffrn_measurement_device_type 'ADSC Q210 CCD area detector'
_diffrn_measurement_method 'omega scan'
_diffrn_radiation_type synchrotron
_diffrn_radiation_wavelength 0.62998
_diffrn_reflns_av_R_equivalents 0.0259
_diffrn_reflns_av_unetI/netI 0.0220
_diffrn_reflns_Laue_measured_fraction_full 0.984
_diffrn_reflns_Laue_measured_fraction_max 0.977
_diffrn_reflns_limit_h_max 14
_diffrn_reflns_limit_h_min -14
_diffrn_reflns_limit_k_max 15
_diffrn_reflns_limit_k_min -15
_diffrn_reflns_limit_l_max 19
_diffrn_reflns_limit_l_min -19
_diffrn_reflns_number 16058
_diffrn_reflns_point_group_measured_fraction_full 0.984
_diffrn_reflns_point_group_measured_fraction_max 0.977
_diffrn_reflns_theta_full 22.209
_diffrn_reflns_theta_max 25.999
_diffrn_reflns_theta_min 1.787
_diffrn_source 'PLSII 2D bending magnet'
_exptl_absorpt_coefficient_mu 0.064
_exptl_absorpt_correction_T_max 0.995
_exptl_absorpt_correction_T_min 0.993
_exptl_absorpt_correction_type empirical
_exptl_absorpt_process_details 'HKL3000sm Scalepack'
_exptl_crystal_colour colorless
_exptl_crystal_density_diffrn 1.271
_exptl_crystal_description plate
_exptl_crystal_F_000 640
_exptl_crystal_size_max 0.100
_exptl_crystal_size_mid 0.100
_exptl_crystal_size_min 0.070
_refine_diff_density_max 0.367
_refine_diff_density_min -0.271
_refine_diff_density_rms 0.056
_refine_ls_extinction_method none
_refine_ls_goodness_of_fit_ref 1.066
_refine_ls_hydrogen_treatment constr
_refine_ls_matrix_type full
_refine_ls_number_parameters 209
_refine_ls_number_reflns 4366
_refine_ls_number_restraints 0
_refine_ls_restrained_S_all 1.066
_refine_ls_R_factor_all 0.0449
_refine_ls_R_factor_gt 0.0393
_refine_ls_shift/su_max 0.000
_refine_ls_shift/su_mean 0.000
_refine_ls_structure_factor_coef Fsqd
_refine_ls_weighting_details 'w=1/[\s^2^(Fo^2^)+(0.0701P)^2^+0.4292P] where P=(Fo^2^+2Fc^2^)/3'
_refine_ls_weighting_scheme calc
_refine_ls_wR_factor_gt 0.1116
_refine_ls_wR_factor_ref 0.1158
_reflns_Friedel_coverage 0.000
_reflns_number_gt 3788
_reflns_number_total 4366
_reflns_threshold_expression 'I > 2\s(I)'
_cod_data_source_file jp5b00310_si_002.cif
_cod_data_source_block SPA6
_cod_original_sg_symbol_H-M 'P 21/c'
_cod_database_code 1554053
_shelx_shelxl_version_number 2014/7
_shelx_space_group_comment
;
The symmetry employed for this shelxl refinement is uniquely defined
by the following loop, which should always be used as a source of
symmetry information in preference to the above space-group names.
They are only intended as comments.
;
_shelx_estimated_absorpt_t_min 0.994
_shelx_estimated_absorpt_t_max 0.996

loop_
_space_group_symop_operation_xyz
'x, y, z'
'-x, y+1/2, -z+1/2'
'-x, -y, -z'
'x, -y-1/2, z-1/2'

loop_
_atom_site_label
_atom_site_type_symbol
_atom_site_fract_x
_atom_site_fract_y
_atom_site_fract_z
_atom_site_U_iso_or_equiv
_atom_site_adp_type
_atom_site_occupancy
_atom_site_site_symmetry_order
_atom_site_calc_flag
_atom_site_refinement_flags_posn
_atom_site_refinement_flags_adp
O1 O 1.02133(7) 0.74761(6) 0.62308(6) 0.01790(16) Uani 1 1 d . .
O2 O 0.34571(7) 0.28091(7) 0.15241(5) 0.01730(16) Uani 1 1 d . .
N1 N 0.69806(7) 0.27104(7) 0.50234(6) 0.01021(16) Uani 1 1 d . .
C1 C 1.01678(9) 0.64940(8) 0.65700(7) 0.01340(18) Uani 1 1 d . .
H1 H 1.0755 0.6326 0.7153 0.016 Uiso 1 1 calc R U
C2 C 0.92950(9) 0.55567(8) 0.61621(7) 0.01017(17) Uani 1 1 d . .
C3 C 0.92803(9) 0.45135(8) 0.66928(7) 0.01130(17) Uani 1 1 d . .
H3 H 0.9823 0.4441 0.7311 0.014 Uiso 1 1 calc R U
C4 C 0.84916(9) 0.35883(8) 0.63326(7) 0.01078(17) Uani 1 1 d . .
H4 H 0.8473 0.2899 0.6715 0.013 Uiso 1 1 calc R U
C5 C 0.77147(8) 0.36621(8) 0.54004(6) 0.00881(17) Uani 1 1 d . .
C6 C 0.77055(9) 0.47238(8) 0.48732(6) 0.01067(17) Uani 1 1 d . .
H6 H 0.7164 0.4802 0.4255 0.013 Uiso 1 1 calc R U
C7 C 0.84818(9) 0.56491(8) 0.52544(7) 0.01106(17) Uani 1 1 d . .
H7 H 0.8463 0.6359 0.4895 0.013 Uiso 1 1 calc R U
C8 C 0.22676(11) 0.34729(11) 0.14526(8) 0.0228(2) Uani 1 1 d . .
H8A H 0.1700 0.3164 0.1916 0.034 Uiso 1 1 calc R U
H8B H 0.1802 0.3423 0.0779 0.034 Uiso 1 1 calc R U
H8C H 0.2482 0.4289 0.1614 0.034 Uiso 1 1 calc R U
C9 C 0.42741(9) 0.28418(8) 0.24038(7) 0.01176(18) Uani 1 1 d . .
C10 C 0.40033(9) 0.34569(9) 0.32312(7) 0.01408(19) Uani 1 1 d . .
H10 H 0.3216 0.3905 0.3207 0.017 Uiso 1 1 calc R U
C11 C 0.49015(9) 0.34078(8) 0.40978(7) 0.01372(19) Uani 1 1 d . .
H11 H 0.4709 0.3807 0.4670 0.016 Uiso 1 1 calc R U
C12 C 0.60703(8) 0.27821(8) 0.41308(6) 0.00978(17) Uani 1 1 d . .
C13 C 0.63433(9) 0.21819(8) 0.32938(7) 0.01150(17) Uani 1 1 d . .
H13 H 0.7147 0.1759 0.3311 0.014 Uiso 1 1 calc R U
C14 C 0.54457(9) 0.22013(8) 0.24367(7) 0.01305(18) Uani 1 1 d . .
H14 H 0.5627 0.1780 0.1872 0.016 Uiso 1 1 calc R U
C15 C 0.77499(10) -0.06711(8) 0.61642(7) 0.01483(19) Uani 1 1 d . .
H15 H 0.7922 -0.1431 0.6427 0.018 Uiso 1 1 calc R U
C16 C 0.64809(10) -0.02098(9) 0.60839(7) 0.01595(19) Uani 1 1 d . .
H16 H 0.5783 -0.0659 0.6286 0.019 Uiso 1 1 calc R U
C17 C 0.62252(9) 0.09078(8) 0.57086(7) 0.01272(18) Uani 1 1 d . .
H17 H 0.5355 0.1221 0.5653 0.015 Uiso 1 1 calc R U
C18 C 0.72514(9) 0.15632(7) 0.54150(6) 0.00912(17) Uani 1 1 d . .
C19 C 0.85256(9) 0.11002(8) 0.54797(6) 0.01041(17) Uani 1 1 d . .
H19 H 0.9221 0.1544 0.5267 0.012 Uiso 1 1 calc R U
C20 C 0.87703(9) -0.00160(8) 0.58577(7) 0.01182(18) Uani 1 1 d . .
H20 H 0.9638 -0.0333 0.5907 0.014 Uiso 1 1 calc R U

loop_
_atom_site_aniso_label
_atom_site_aniso_U_11
_atom_site_aniso_U_22
_atom_site_aniso_U_33
_atom_site_aniso_U_23
_atom_site_aniso_U_13
_atom_site_aniso_U_12
O1 0.0208(4) 0.0095(3) 0.0239(4) 0.0003(3) 0.0049(3) -0.0023(3)
O2 0.0135(3) 0.0266(4) 0.0103(3) 0.0000(3) -0.0036(2) 0.0039(3)
N1 0.0099(3) 0.0080(4) 0.0113(3) 0.0008(3) -0.0037(3) 0.0000(3)
C1 0.0144(4) 0.0106(4) 0.0154(4) -0.0017(3) 0.0025(3) -0.0009(3)
C2 0.0101(4) 0.0083(4) 0.0125(4) -0.0009(3) 0.0029(3) 0.0000(3)
C3 0.0129(4) 0.0103(4) 0.0100(4) -0.0002(3) -0.0010(3) -0.0003(3)
C4 0.0129(4) 0.0085(4) 0.0104(4) 0.0016(3) -0.0002(3) -0.0007(3)
C5 0.0076(4) 0.0089(4) 0.0100(4) -0.0007(3) 0.0015(3) 0.0005(3)
C6 0.0110(4) 0.0107(4) 0.0099(4) 0.0013(3) -0.0002(3) 0.0016(3)
C7 0.0123(4) 0.0085(4) 0.0127(4) 0.0019(3) 0.0030(3) 0.0015(3)
C8 0.0174(5) 0.0303(6) 0.0182(5) 0.0010(4) -0.0072(4) 0.0081(4)
C9 0.0098(4) 0.0159(4) 0.0090(4) 0.0024(3) -0.0007(3) -0.0007(3)
C10 0.0098(4) 0.0176(5) 0.0142(4) -0.0010(3) -0.0007(3) 0.0043(3)
C11 0.0119(4) 0.0166(5) 0.0122(4) -0.0034(3) -0.0004(3) 0.0035(3)
C12 0.0079(4) 0.0107(4) 0.0100(4) 0.0010(3) -0.0014(3) -0.0006(3)
C13 0.0094(4) 0.0129(4) 0.0123(4) 0.0013(3) 0.0021(3) 0.0016(3)
C14 0.0130(4) 0.0163(4) 0.0100(4) -0.0003(3) 0.0021(3) 0.0018(3)
C15 0.0200(5) 0.0101(4) 0.0137(4) 0.0025(3) -0.0003(3) -0.0013(3)
C16 0.0152(4) 0.0161(5) 0.0164(4) 0.0032(3) 0.0018(3) -0.0060(3)
C17 0.0099(4) 0.0144(4) 0.0137(4) 0.0001(3) 0.0008(3) -0.0017(3)
C18 0.0101(4) 0.0079(4) 0.0088(4) -0.0002(3) -0.0010(3) -0.0005(3)
C19 0.0097(4) 0.0111(4) 0.0105(4) -0.0001(3) 0.0015(3) -0.0008(3)
C20 0.0133(4) 0.0109(4) 0.0110(4) -0.0006(3) 0.0004(3) 0.0020(3)

loop_
_atom_type_symbol
_atom_type_description
_atom_type_scat_dispersion_real
_atom_type_scat_dispersion_imag
_atom_type_scat_source
C C 0.0020 0.0010 'International Tables Vol C Tables 4.2.6.8 and 6.1.1.4'
H H 0.0000 0.0000 'International Tables Vol C Tables 4.2.6.8 and 6.1.1.4'
N N 0.0050 0.0020 'International Tables Vol C Tables 4.2.6.8 and 6.1.1.4'
O O 0.0090 0.0050 'International Tables Vol C Tables 4.2.6.8 and 6.1.1.4'

loop_
_geom_angle_atom_site_label_1
_geom_angle_atom_site_label_2
_geom_angle_atom_site_label_3
_geom_angle
C9 O2 C8 117.21(8)
C5 N1 C12 121.86(7)
C5 N1 C18 121.20(7)
C12 N1 C18 116.17(7)
O1 C1 C2 125.96(9)
O1 C1 H1 117.0
C2 C1 H1 117.0
C3 C2 C7 118.53(8)
C3 C2 C1 118.71(8)
C7 C2 C1 122.76(8)
C4 C3 C2 121.19(8)
C4 C3 H3 119.4
C2 C3 H3 119.4
C3 C4 C5 120.34(8)
C3 C4 H4 119.8
C5 C4 H4 119.8
N1 C5 C4 119.95(8)
N1 C5 C6 121.55(8)
C4 C5 C6 118.50(8)
C7 C6 C5 120.28(8)
C7 C6 H6 119.9
C5 C6 H6 119.9
C6 C7 C2 121.07(8)
C6 C7 H7 119.5
C2 C7 H7 119.5
O2 C8 H8A 109.5
O2 C8 H8B 109.5
H8A C8 H8B 109.5
O2 C8 H8C 109.5
H8A C8 H8C 109.5
H8B C8 H8C 109.5
O2 C9 C10 124.39(8)
O2 C9 C14 115.45(8)
C10 C9 C14 120.16(9)
C9 C10 C11 119.34(8)
C9 C10 H10 120.3
C11 C10 H10 120.3
C12 C11 C10 120.67(9)
C12 C11 H11 119.7
C10 C11 H11 119.7
C11 C12 C13 119.62(8)
C11 C12 N1 120.81(8)
C13 C12 N1 119.53(8)
C14 C13 C12 120.26(8)
C14 C13 H13 119.9
C12 C13 H13 119.9
C13 C14 C9 119.93(9)
C13 C14 H14 120.0
C9 C14 H14 120.0
C16 C15 C20 119.75(9)
C16 C15 H15 120.1
C20 C15 H15 120.1
C15 C16 C17 120.41(9)
C15 C16 H16 119.8
C17 C16 H16 119.8
C18 C17 C16 119.57(9)
C18 C17 H17 120.2
C16 C17 H17 120.2
C17 C18 C19 120.40(8)
C17 C18 N1 119.33(8)
C19 C18 N1 120.26(8)
C20 C19 C18 119.53(8)
C20 C19 H19 120.2
C18 C19 H19 120.2
C19 C20 C15 120.32(9)
C19 C20 H20 119.8
C15 C20 H20 119.8

loop_
_geom_bond_atom_site_label_1
_geom_bond_atom_site_label_2
_geom_bond_distance
O1 C1 1.2219(12)
O2 C9 1.3686(11)
O2 C8 1.4240(13)
N1 C5 1.3834(11)
N1 C12 1.4330(12)
N1 C18 1.4336(11)
C1 C2 1.4578(13)
C1 H1 0.9500
C2 C3 1.4009(13)
C2 C7 1.4010(13)
C3 C4 1.3816(12)
C3 H3 0.9500
C4 C5 1.4102(12)
C4 H4 0.9500
C5 C6 1.4149(12)
C6 C7 1.3834(13)
C6 H6 0.9500
C7 H7 0.9500
C8 H8A 0.9800
C8 H8B 0.9800
C8 H8C 0.9800
C9 C10 1.3929(13)
C9 C14 1.3978(13)
C10 C11 1.3979(13)
C10 H10 0.9500
C11 C12 1.3865(12)
C11 H11 0.9500
C12 C13 1.3962(13)
C13 C14 1.3869(13)
C13 H13 0.9500
C14 H14 0.9500
C15 C16 1.3882(14)
C15 C20 1.3930(13)
C15 H15 0.9500
C16 C17 1.3926(14)
C16 H16 0.9500
C17 C18 1.3908(12)
C17 H17 0.9500
C18 C19 1.3950(12)
C19 C20 1.3908(13)
C19 H19 0.9500
C20 H20 0.9500

loop_
_geom_hbond_atom_site_label_D
_geom_hbond_atom_site_label_H
_geom_hbond_atom_site_label_A
_geom_hbond_distance_DH
_geom_hbond_distance_HA
_geom_hbond_distance_DA
_geom_hbond_angle_DHA
_geom_hbond_site_symmetry_A
C19 H19 O1 0.95 2.47 3.2575(13) 139.9 3_766

loop_
_geom_torsion_atom_site_label_1
_geom_torsion_atom_site_label_2
_geom_torsion_atom_site_label_3
_geom_torsion_atom_site_label_4
_geom_torsion
O1 C1 C2 C3 -174.12(9)
O1 C1 C2 C7 6.76(15)
C7 C2 C3 C4 0.41(13)
C1 C2 C3 C4 -178.75(8)
C2 C3 C4 C5 2.25(14)
C12 N1 C5 C4 173.24(8)
C18 N1 C5 C4 -17.17(12)
C12 N1 C5 C6 -6.51(13)
C18 N1 C5 C6 163.08(8)
C3 C4 C5 N1 176.67(8)
C3 C4 C5 C6 -3.57(13)
N1 C5 C6 C7 -177.95(8)
C4 C5 C6 C7 2.29(13)
C5 C6 C7 C2 0.33(13)
C3 C2 C7 C6 -1.71(13)
C1 C2 C7 C6 177.42(8)
C8 O2 C9 C10 1.45(14)
C8 O2 C9 C14 -178.55(9)
O2 C9 C10 C11 178.75(9)
C14 C9 C10 C11 -1.25(14)
C9 C10 C11 C12 1.84(15)
C10 C11 C12 C13 -0.91(14)
C10 C11 C12 N1 -178.73(9)
C5 N1 C12 C11 -70.15(12)
C18 N1 C12 C11 119.77(10)
C5 N1 C12 C13 112.03(10)
C18 N1 C12 C13 -58.05(11)
C11 C12 C13 C14 -0.62(14)
N1 C12 C13 C14 177.22(8)
C12 C13 C14 C9 1.21(14)
O2 C9 C14 C13 179.74(8)
C10 C9 C14 C13 -0.26(14)
C20 C15 C16 C17 -0.67(15)
C15 C16 C17 C18 -0.12(15)
C16 C17 C18 C19 1.05(14)
C16 C17 C18 N1 179.61(8)
C5 N1 C18 C17 127.63(9)
C12 N1 C18 C17 -62.22(11)
C5 N1 C18 C19 -53.81(12)
C12 N1 C18 C19 116.34(9)
C17 C18 C19 C20 -1.19(13)
N1 C18 C19 C20 -179.73(8)
C18 C19 C20 C15 0.39(13)
C16 C15 C20 C19 0.53(14)
